data_1526007
loop_
_publ_author_name
'Meunier, G.'
'Darriet, J.'
'Galy, J.'

_publ_section_title
;
 L'oxyde double Te V O4 I. Synthese et polymorphisme, structure
 cristalline de alpha-Te V O4
;
_journal_name_full 'Journal of Solid State Chemistry'
_journal_page_first 314
_journal_page_last 320
_journal_volume 5
_journal_year 1972
_chemical_formula_sum 'O4 Te V'
_chemical_name_systematic 'Te (V O4)'
_space_group_IT_number 14
_symmetry_space_group_name_Hall '-P 2ybc'
_symmetry_space_group_name_H-M 'P 1 21/c 1'
_cell_angle_alpha 90
_cell_angle_beta 105.85
_cell_angle_gamma 90
_cell_formula_units_Z 4
_cell_length_a 5.099
_cell_length_b 4.934
_cell_length_c 12.672
_cell_volume 306.687
_citation_journal_id_ASTM JSSCBI
_cod_data_source_file Meunier_JSSCBI_1972_1800.cif
_cod_data_source_block O4Te1V1
_cod_original_formula_sum 'O4 Te1 V1'
_cod_database_code 1526007

loop_
_symmetry_equiv_pos_as_xyz
x,y,z
-x,y+1/2,-z+1/2
-x,-y,-z
x,-y-1/2,z-1/2

loop_
_atom_site_label
_atom_site_type_symbol
_atom_site_fract_x
_atom_site_fract_y
_atom_site_fract_z
_atom_site_occupancy
_atom_site_U_iso_or_equiv
O1 O-2 0.379 0.033 0.068 1 0.0
Te1 Te+4 0.1086 0.194 0.1675 1 0.0
V1 V+4 0.38 0.223 0.434 1 0.0
O4 O-2 0.049 0.377 0.337 1 0.0
O2 O-2 0.253 0.943 0.485 1 0.0
O3 O-2 0.415 0.087 0.296 1 0.0
